data_2226608
loop_
_publ_author_name
'Zhang, Shuang'
'Wang, Yu-Jie'
'Ma, Dong-Sheng'
'Liu, Ying'
'Gao, Jin-Sheng'

_publ_section_title
;
 Bis(acetato-\k<i>O</i>)[1,2-bis(2-pyridylmethoxy)benzene-\k^4^<i>N</i>,<i>O</i>,<i>O</i>',<i>N</i>']copper(II)
 tetrahydrate
;
_journal_coeditor_code NG2782
_journal_issue 7
_journal_name_full 'Acta Crystallographica Section E'
_journal_page_first m787
_journal_paper_doi 10.1107/S1600536810021495
_journal_volume 66
_journal_year 2010
_chemical_formula_iupac '[Cu (C2 H3 O2)2 (C18 H16 N2 O2)], 4H2 O'
_chemical_formula_moiety 'C22 H21 Cu N2 O6, 4(H2 O)'
_chemical_formula_sum 'C22 H29 Cu N2 O10'
_chemical_formula_weight 545.02
_chemical_name_systematic
;
Bis(acetato-\k<i>O</i>)[1,2-bis(2-pyridylmethoxy)benzene-
\k^4^<i>N</i>,<i>O</i>,<i>O</i>',<i>N</i>']copper(II) tetrahydrate
;
_space_group_IT_number 2
_symmetry_cell_setting triclinic
_symmetry_space_group_name_Hall '-P 1'
_symmetry_space_group_name_H-M 'P -1'
_atom_sites_solution_hydrogens geom
_atom_sites_solution_primary direct
_atom_sites_solution_secondary difmap
_audit_creation_method SHELXL-97
_cell_angle_alpha 102.97(3)
_cell_angle_beta 92.69(3)
_cell_angle_gamma 93.70(3)
_cell_formula_units_Z 2
_cell_length_a 8.0192(16)
_cell_length_b 11.291(2)
_cell_length_c 14.117(3)
_cell_measurement_reflns_used 10671
_cell_measurement_temperature 291(2)
_cell_measurement_theta_max 27.49
_cell_measurement_theta_min 3.03
_cell_volume 1240.5(5)
_computing_cell_refinement 'RAPID-AUTO (Rigaku, 1998)'
_computing_data_collection 'RAPID-AUTO (Rigaku, 1998)'
_computing_data_reduction 'CrystalClear (Rigaku/MSC, 2002)'
_computing_molecular_graphics 'SHELXTL (Sheldrick, 2008)'
_computing_publication_material 'SHELXL97 (Sheldrick, 2008)'
_computing_structure_refinement 'SHELXL97 (Sheldrick, 2008)'
_computing_structure_solution 'SHELXS97 (Sheldrick, 2008)'
_diffrn_ambient_temperature 291(2)
_diffrn_measured_fraction_theta_full 0.986
_diffrn_measured_fraction_theta_max 0.986
_diffrn_measurement_device_type 'Rigaku R-AXIS RAPID'
_diffrn_measurement_method '\w scan'
_diffrn_radiation_monochromator graphite
_diffrn_radiation_source 'fine-focus sealed tube'
_diffrn_radiation_type MoK\a
_diffrn_radiation_wavelength 0.71073
_diffrn_reflns_av_R_equivalents 0.0431
_diffrn_reflns_av_sigmaI/netI 0.0617
_diffrn_reflns_limit_h_max 9
_diffrn_reflns_limit_h_min -10
_diffrn_reflns_limit_k_max 14
_diffrn_reflns_limit_k_min -14
_diffrn_reflns_limit_l_max 18
_diffrn_reflns_limit_l_min -18
_diffrn_reflns_number 12216
_diffrn_reflns_theta_full 27.48
_diffrn_reflns_theta_max 27.48
_diffrn_reflns_theta_min 3.03
_diffrn_standards_decay_% 0
_diffrn_standards_interval_count 0
_diffrn_standards_interval_time 0
_diffrn_standards_number 0
_exptl_absorpt_coefficient_mu 0.938
_exptl_absorpt_correction_T_max 0.8799
_exptl_absorpt_correction_T_min 0.7259
_exptl_absorpt_correction_type multi-scan
_exptl_absorpt_process_details '(ABSCOR; Higashi, 1995)'
_exptl_crystal_colour blue
_exptl_crystal_density_diffrn 1.459
_exptl_crystal_density_method 'not measured'
_exptl_crystal_description block
_exptl_crystal_F_000 568
_exptl_crystal_size_max 0.37
_exptl_crystal_size_mid 0.15
_exptl_crystal_size_min 0.14
_refine_diff_density_max 1.142
_refine_diff_density_min -0.444
_refine_ls_extinction_method none
_refine_ls_goodness_of_fit_ref 1.046
_refine_ls_hydrogen_treatment constr
_refine_ls_matrix_type full
_refine_ls_number_parameters 318
_refine_ls_number_reflns 5621
_refine_ls_number_restraints 0
_refine_ls_restrained_S_all 1.046
_refine_ls_R_factor_all 0.0656
_refine_ls_R_factor_gt 0.0563
_refine_ls_shift/su_max 0.001
_refine_ls_shift/su_mean 0.000
_refine_ls_structure_factor_coef Fsqd
_refine_ls_weighting_details 'calc w=1/[\s^2^(Fo^2^)+(0.0738P)^2^+2.5027P] where P=(Fo^2^+2Fc^2^)/3'
_refine_ls_weighting_scheme calc
_refine_ls_wR_factor_gt 0.1648
_refine_ls_wR_factor_ref 0.1688
_reflns_number_gt 4677
_reflns_number_total 5621
_reflns_threshold_expression I>2sigma(I)
_cod_data_source_file ng2782.cif
_cod_data_source_block I
_cod_original_cell_volume 1240.5(4)
_cod_database_code 2226608
_cod_database_fobs_code 2226608

loop_
_symmetry_equiv_pos_as_xyz
'x, y, z'
'-x, -y, -z'

loop_
_atom_site_type_symbol
_atom_site_label
_atom_site_fract_x
_atom_site_fract_y
_atom_site_fract_z
_atom_site_U_iso_or_equiv
_atom_site_adp_type
_atom_site_calc_flag
_atom_site_refinement_flags
_atom_site_occupancy
_atom_site_disorder_assembly
_atom_site_disorder_group
C C1 0.6440(5) 0.9469(4) 0.1729(3) 0.0424(9) Uani d . 1 . .
H H1 0.6547 0.9754 0.2402 0.051 Uiso calc R 1 . .
C C2 0.7766(5) 0.9716(4) 0.1190(4) 0.0486(10) Uani d . 1 . .
H H2 0.8748 1.0144 0.1496 0.058 Uiso calc R 1 . .
C C3 0.7601(6) 0.9315(4) 0.0192(4) 0.0509(11) Uani d . 1 . .
H H3 0.8460 0.9481 -0.0190 0.061 Uiso calc R 1 . .
C C4 0.6143(5) 0.8665(4) -0.0229(3) 0.0452(9) Uani d . 1 . .
H H4 0.6007 0.8382 -0.0901 0.054 Uiso calc R 1 . .
C C5 0.4872(5) 0.8432(3) 0.0357(3) 0.0340(7) Uani d . 1 . .
C C6 0.3333(5) 0.7660(4) -0.0113(3) 0.0444(9) Uani d . 1 . .
H H6A 0.3042 0.7845 -0.0736 0.053 Uiso calc R 1 . .
H H6B 0.3543 0.6805 -0.0226 0.053 Uiso calc R 1 . .
C C7 0.0550(5) 0.7147(3) 0.0236(3) 0.0374(8) Uani d . 1 . .
C C8 0.0090(6) 0.6517(4) -0.0710(3) 0.0475(10) Uani d . 1 . .
H H8 0.0775 0.6576 -0.1213 0.057 Uiso calc R 1 . .
C C9 -0.1418(6) 0.5795(4) -0.0894(4) 0.0554(12) Uani d . 1 . .
H H9 -0.1733 0.5355 -0.1524 0.066 Uiso calc R 1 . .
C C10 -0.2436(6) 0.5729(4) -0.0153(4) 0.0566(12) Uani d . 1 . .
H H10 -0.3444 0.5251 -0.0286 0.068 Uiso calc R 1 . .
C C11 -0.1981(5) 0.6369(4) 0.0798(4) 0.0491(10) Uani d . 1 . .
H H11 -0.2684 0.6331 0.1298 0.059 Uiso calc R 1 . .
C C12 -0.0462(5) 0.7062(4) 0.0988(3) 0.0393(8) Uani d . 1 . .
C C13 -0.0439(6) 0.7318(5) 0.2704(3) 0.0531(11) Uani d . 1 . .
H H13 -0.1295 0.6714 0.2681 0.064 Uiso calc R 1 . .
C C14 0.0544(5) 0.8017(4) 0.3605(3) 0.0410(9) Uani d . 1 . .
C C15 -0.0073(7) 0.8020(6) 0.4506(4) 0.0633(14) Uani d . 1 . .
H H15 -0.1091 0.7596 0.4546 0.076 Uiso calc R 1 . .
C C16 0.0828(8) 0.8653(7) 0.5345(4) 0.0775(18) Uani d . 1 . .
H H16 0.0435 0.8652 0.5955 0.093 Uiso calc R 1 . .
C C17 0.2324(6) 0.9287(6) 0.5260(3) 0.0640(14) Uani d . 1 . .
H H17 0.2947 0.9740 0.5809 0.077 Uiso calc R 1 . .
C C18 0.2869(5) 0.9233(4) 0.4345(3) 0.0466(10) Uani d . 1 . .
H H18 0.3892 0.9641 0.4289 0.056 Uiso calc R 1 . .
C C19 0.4783(5) 0.6757(4) 0.2747(3) 0.0357(8) Uani d . 1 . .
C C20 0.5151(6) 0.5454(4) 0.2706(4) 0.0516(11) Uani d . 1 . .
H H20A 0.6264 0.5435 0.2981 0.077 Uiso calc R 1 . .
H H20B 0.5062 0.5003 0.2040 0.077 Uiso calc R 1 . .
H H20C 0.4360 0.5096 0.3070 0.077 Uiso calc R 1 . .
C C21 0.2987(5) 1.1144(4) 0.2719(3) 0.0382(8) Uani d . 1 . .
C C22 0.2136(7) 1.2277(4) 0.2681(4) 0.0553(11) Uani d . 1 . .
H H22A 0.1609 1.2554 0.3280 0.083 Uiso calc R 1 . .
H H22B 0.1304 1.2103 0.2147 0.083 Uiso calc R 1 . .
H H22C 0.2948 1.2899 0.2593 0.083 Uiso calc R 1 . .
Cu Cu1 0.31166(5) 0.85895(4) 0.22267(3) 0.02996(15) Uani d . 1 . .
N N1 0.5010(4) 0.8839(3) 0.1325(2) 0.0337(6) Uani d . 1 . .
N N2 0.2005(4) 0.8624(3) 0.3531(2) 0.0362(7) Uani d . 1 . .
O O1 0.2007(3) 0.7897(3) 0.0502(2) 0.0424(6) Uani d . 1 . .
O O2 0.0142(3) 0.7724(3) 0.1897(2) 0.0425(6) Uani d . 1 . .
O O3 0.3666(3) 0.6916(2) 0.2120(2) 0.0389(6) Uani d . 1 . .
O O4 0.5540(4) 0.7602(3) 0.3366(2) 0.0463(7) Uani d . 1 . .
O O5 0.2292(3) 1.0156(2) 0.2193(2) 0.0397(6) Uani d . 1 . .
O O6 0.4298(4) 1.1202(3) 0.3240(2) 0.0528(8) Uani d . 1 . .
O O7 0.5369(4) 0.6904(3) 0.5132(2) 0.0563(8) Uani d . 1 . .
H H60 0.5492 0.7168 0.4619 0.084 Uiso d R 1 . .
H H61 0.5436 0.7494 0.5629 0.084 Uiso d R 1 . .
O O8 0.7329(4) 0.4974(4) 0.5198(3) 0.0690(10) Uani d . 1 . .
H H62 0.6766 0.5576 0.5164 0.103 Uiso d R 1 . .
H H63 0.6688 0.4337 0.5166 0.103 Uiso d R 1 . .
O O9 0.9449(5) 0.4636(4) 0.3630(3) 0.0803(12) Uani d . 1 . .
H H64 1.0478 0.4888 0.3703 0.120 Uiso d R 1 . .
H H65 0.9111 0.4532 0.4169 0.120 Uiso d R 1 . .
O O10 0.7313(7) 0.2533(5) 0.2556(3) 0.1047(17) Uani d . 1 . .
H H66 0.8015 0.3131 0.2805 0.157 Uiso d R 1 . .
H H67 0.6436 0.2585 0.2873 0.157 Uiso d R 1 . .

loop_
_atom_site_aniso_label
_atom_site_aniso_U_11
_atom_site_aniso_U_22
_atom_site_aniso_U_33
_atom_site_aniso_U_12
_atom_site_aniso_U_13
_atom_site_aniso_U_23
C1 0.0347(19) 0.047(2) 0.043(2) -0.0025(17) 0.0035(16) 0.0075(17)
C2 0.035(2) 0.044(2) 0.066(3) -0.0034(18) 0.0084(19) 0.011(2)
C3 0.045(2) 0.052(3) 0.062(3) 0.005(2) 0.023(2) 0.022(2)
C4 0.049(2) 0.049(2) 0.041(2) 0.0062(19) 0.0137(18) 0.0161(18)
C5 0.0377(18) 0.0326(17) 0.0351(18) 0.0057(15) 0.0077(15) 0.0129(14)
C6 0.046(2) 0.052(2) 0.0335(19) -0.0015(19) 0.0022(16) 0.0075(17)
C7 0.0344(18) 0.0339(18) 0.042(2) 0.0034(15) -0.0082(15) 0.0077(15)
C8 0.047(2) 0.046(2) 0.045(2) 0.0072(19) -0.0079(18) 0.0032(18)
C9 0.054(3) 0.044(2) 0.061(3) 0.002(2) -0.023(2) 0.002(2)
C10 0.049(2) 0.043(2) 0.074(3) -0.011(2) -0.024(2) 0.014(2)
C11 0.041(2) 0.048(2) 0.059(3) -0.0042(19) -0.0073(19) 0.019(2)
C12 0.0365(19) 0.0387(19) 0.043(2) 0.0022(16) -0.0097(16) 0.0133(16)
C13 0.042(2) 0.072(3) 0.045(2) -0.017(2) 0.0033(18) 0.017(2)
C14 0.0379(19) 0.049(2) 0.040(2) 0.0039(17) 0.0098(16) 0.0166(17)
C15 0.052(3) 0.089(4) 0.053(3) -0.008(3) 0.019(2) 0.025(3)
C16 0.071(3) 0.126(6) 0.038(3) -0.004(4) 0.015(2) 0.027(3)
C17 0.056(3) 0.106(4) 0.029(2) 0.006(3) 0.0026(19) 0.013(2)
C18 0.039(2) 0.067(3) 0.035(2) -0.001(2) -0.0006(16) 0.0138(19)
C19 0.0317(17) 0.0396(19) 0.0384(19) -0.0005(15) 0.0050(15) 0.0149(15)
C20 0.057(3) 0.043(2) 0.058(3) 0.004(2) -0.005(2) 0.0181(19)
C21 0.045(2) 0.0383(19) 0.0320(18) 0.0038(17) 0.0093(16) 0.0088(15)
C22 0.071(3) 0.039(2) 0.056(3) 0.012(2) 0.004(2) 0.0091(19)
Cu1 0.0289(2) 0.0340(2) 0.0271(2) -0.00067(17) 0.00117(15) 0.00810(16)
N1 0.0333(15) 0.0363(16) 0.0333(15) 0.0024(13) 0.0064(12) 0.0110(12)
N2 0.0317(15) 0.0482(18) 0.0315(15) 0.0077(14) 0.0041(12) 0.0134(13)
O1 0.0344(13) 0.0516(16) 0.0367(14) -0.0029(12) -0.0009(11) 0.0033(12)
O2 0.0395(14) 0.0478(16) 0.0391(15) -0.0092(13) -0.0037(11) 0.0121(12)
O3 0.0397(14) 0.0387(14) 0.0383(14) 0.0009(12) -0.0009(11) 0.0102(11)
O4 0.0382(14) 0.0456(16) 0.0517(17) -0.0044(13) -0.0063(12) 0.0082(13)
O5 0.0429(15) 0.0357(14) 0.0405(14) 0.0025(12) 0.0037(11) 0.0084(11)
O6 0.0521(18) 0.0500(18) 0.0505(18) 0.0040(15) -0.0066(14) 0.0011(14)
O7 0.074(2) 0.0462(17) 0.0457(17) 0.0013(16) -0.0037(15) 0.0061(13)
O8 0.0480(19) 0.069(2) 0.088(3) 0.0019(17) 0.0032(18) 0.014(2)
O9 0.073(3) 0.088(3) 0.075(3) 0.006(2) -0.002(2) 0.009(2)
O10 0.126(4) 0.099(4) 0.074(3) -0.028(3) 0.023(3) -0.006(3)

loop_
_atom_type_symbol
_atom_type_description
_atom_type_scat_dispersion_real
_atom_type_scat_dispersion_imag
_atom_type_scat_source
C C 0.0033 0.0016 'International Tables Vol C Tables 4.2.6.8 and 6.1.1.4'
H H 0.0000 0.0000 'International Tables Vol C Tables 4.2.6.8 and 6.1.1.4'
Cu Cu 0.3201 1.2651 'International Tables Vol C Tables 4.2.6.8 and 6.1.1.4'
N N 0.0061 0.0033 'International Tables Vol C Tables 4.2.6.8 and 6.1.1.4'
O O 0.0106 0.0060 'International Tables Vol C Tables 4.2.6.8 and 6.1.1.4'

loop_
_geom_angle_atom_site_label_1
_geom_angle_atom_site_label_2
_geom_angle_atom_site_label_3
_geom_angle_site_symmetry_1
_geom_angle_site_symmetry_3
_geom_angle
_geom_angle_publ_flag
N1 C1 C2 . . 123.0(4) ?
N1 C1 H1 . . 118.5 ?
C2 C1 H1 . . 118.5 ?
C3 C2 C1 . . 118.7(4) ?
C3 C2 H2 . . 120.7 ?
C1 C2 H2 . . 120.7 ?
C4 C3 C2 . . 118.8(4) ?
C4 C3 H3 . . 120.6 ?
C2 C3 H3 . . 120.6 ?
C3 C4 C5 . . 119.6(4) ?
C3 C4 H4 . . 120.2 ?
C5 C4 H4 . . 120.2 ?
N1 C5 C4 . . 122.0(4) ?
N1 C5 C6 . . 119.3(3) ?
C4 C5 C6 . . 118.7(4) ?
O1 C6 C5 . . 109.2(3) ?
O1 C6 H6A . . 109.8 ?
C5 C6 H6A . . 109.8 ?
O1 C6 H6B . . 109.8 ?
C5 C6 H6B . . 109.8 ?
H6A C6 H6B . . 108.3 ?
C12 C7 O1 . . 115.3(3) ?
C12 C7 C8 . . 120.8(4) ?
O1 C7 C8 . . 123.9(4) ?
C7 C8 C9 . . 118.9(5) ?
C7 C8 H8 . . 120.5 ?
C9 C8 H8 . . 120.5 ?
C10 C9 C8 . . 120.3(4) ?
C10 C9 H9 . . 119.8 ?
C8 C9 H9 . . 119.8 ?
C9 C10 C11 . . 120.9(4) ?
C9 C10 H10 . . 119.6 ?
C11 C10 H10 . . 119.6 ?
C12 C11 C10 . . 118.9(5) ?
C12 C11 H11 . . 120.6 ?
C10 C11 H11 . . 120.6 ?
O2 C12 C7 . . 115.2(3) ?
O2 C12 C11 . . 124.6(4) ?
C7 C12 C11 . . 120.2(4) ?
O2 C13 C14 . . 108.9(3) ?
O2 C13 H13 . . 125.6 ?
C14 C13 H13 . . 125.6 ?
N2 C14 C15 . . 121.0(4) ?
N2 C14 C13 . . 119.8(3) ?
C15 C14 C13 . . 119.2(4) ?
C16 C15 C14 . . 119.9(5) ?
C16 C15 H15 . . 120.0 ?
C14 C15 H15 . . 120.0 ?
C15 C16 C17 . . 118.6(5) ?
C15 C16 H16 . . 120.7 ?
C17 C16 H16 . . 120.7 ?
C18 C17 C16 . . 118.4(5) ?
C18 C17 H17 . . 120.8 ?
C16 C17 H17 . . 120.8 ?
N2 C18 C17 . . 123.4(4) ?
N2 C18 H18 . . 118.3 ?
C17 C18 H18 . . 118.3 ?
O4 C19 O3 . . 123.7(4) ?
O4 C19 C20 . . 120.3(4) ?
O3 C19 C20 . . 116.0(3) ?
C19 C20 H20A . . 109.5 ?
C19 C20 H20B . . 109.5 ?
H20A C20 H20B . . 109.5 ?
C19 C20 H20C . . 109.5 ?
H20A C20 H20C . . 109.5 ?
H20B C20 H20C . . 109.5 ?
O6 C21 O5 . . 123.6(4) ?
O6 C21 C22 . . 120.3(4) ?
O5 C21 C22 . . 116.1(4) ?
C21 C22 H22A . . 109.5 ?
C21 C22 H22B . . 109.5 ?
H22A C22 H22B . . 109.5 ?
C21 C22 H22C . . 109.5 ?
H22A C22 H22C . . 109.5 ?
H22B C22 H22C . . 109.5 ?
O5 Cu1 O3 . . 171.42(11) ?
O5 Cu1 N1 . . 91.93(12) ?
O3 Cu1 N1 . . 89.79(12) ?
O5 Cu1 N2 . . 90.02(13) ?
O3 Cu1 N2 . . 91.66(13) ?
N1 Cu1 N2 . . 157.12(13) ?
O5 Cu1 O1 . . 86.78(11) ?
O3 Cu1 O1 . . 85.82(11) ?
N1 Cu1 O1 . . 71.06(11) ?
N2 Cu1 O1 . . 131.82(11) ?
O5 Cu1 O2 . . 86.96(11) ?
O3 Cu1 O2 . . 85.71(11) ?
N1 Cu1 O2 . . 132.86(11) ?
N2 Cu1 O2 . . 70.01(11) ?
O1 Cu1 O2 . . 61.82(10) ?
C5 N1 C1 . . 118.0(3) ?
C5 N1 Cu1 . . 123.7(2) ?
C1 N1 Cu1 . . 118.3(3) ?
C18 N2 C14 . . 118.7(3) ?
C18 N2 Cu1 . . 117.0(3) ?
C14 N2 Cu1 . . 124.2(3) ?
C7 O1 C6 . . 116.5(3) ?
C7 O1 Cu1 . . 122.2(2) ?
C6 O1 Cu1 . . 110.1(2) ?
C12 O2 C13 . . 116.7(3) ?
C12 O2 Cu1 . . 121.9(2) ?
C13 O2 Cu1 . . 110.8(2) ?
C19 O3 Cu1 . . 115.5(2) ?
C21 O5 Cu1 . . 121.8(3) ?
H60 O7 H61 . . 110.2 ?
H62 O8 H63 . . 110.9 ?
H64 O9 H65 . . 109.5 ?
H66 O10 H67 . . 109.7 ?

loop_
_geom_bond_atom_site_label_1
_geom_bond_atom_site_label_2
_geom_bond_site_symmetry_2
_geom_bond_distance
_geom_bond_publ_flag
C1 N1 . 1.341(5) ?
C1 C2 . 1.386(6) ?
C1 H1 . 0.9300 ?
C2 C3 . 1.376(7) ?
C2 H2 . 0.9300 ?
C3 C4 . 1.374(7) ?
C3 H3 . 0.9300 ?
C4 C5 . 1.390(5) ?
C4 H4 . 0.9300 ?
C5 N1 . 1.337(5) ?
C5 C6 . 1.499(6) ?
C6 O1 . 1.406(5) ?
C6 H6A . 0.9700 ?
C6 H6B . 0.9700 ?
C7 C12 . 1.382(6) ?
C7 O1 . 1.382(5) ?
C7 C8 . 1.385(6) ?
C8 C9 . 1.394(6) ?
C8 H8 . 0.9300 ?
C9 C10 . 1.369(8) ?
C9 H9 . 0.9300 ?
C10 C11 . 1.394(7) ?
C10 H10 . 0.9300 ?
C11 C12 . 1.385(6) ?
C11 H11 . 0.9300 ?
C12 O2 . 1.381(5) ?
C13 O2 . 1.408(5) ?
C13 C14 . 1.495(6) ?
C13 H13 . 0.9300 ?
C14 N2 . 1.339(5) ?
C14 C15 . 1.386(6) ?
C15 C16 . 1.382(8) ?
C15 H15 . 0.9300 ?
C16 C17 . 1.382(8) ?
C16 H16 . 0.9300 ?
C17 C18 . 1.373(6) ?
C17 H17 . 0.9300 ?
C18 N2 . 1.335(5) ?
C18 H18 . 0.9300 ?
C19 O4 . 1.242(5) ?
C19 O3 . 1.279(5) ?
C19 C20 . 1.508(6) ?
C20 H20A . 0.9600 ?
C20 H20B . 0.9600 ?
C20 H20C . 0.9600 ?
C21 O6 . 1.245(5) ?
C21 O5 . 1.271(5) ?
C21 C22 . 1.498(6) ?
C22 H22A . 0.9600 ?
C22 H22B . 0.9600 ?
C22 H22C . 0.9600 ?
Cu1 O5 . 1.937(3) ?
Cu1 O3 . 1.942(3) ?
Cu1 N1 . 2.072(3) ?
Cu1 N2 . 2.076(3) ?
Cu1 O1 . 2.486(3) ?
Cu1 O2 . 2.501(3) ?
O7 H60 . 0.8495 ?
O7 H61 . 0.8496 ?
O8 H62 . 0.8487 ?
O8 H63 . 0.8477 ?
O9 H64 . 0.8487 ?
O9 H65 . 0.8493 ?
O10 H66 . 0.8500 ?
O10 H67 . 0.8500 ?

loop_
_geom_hbond_atom_site_label_D
_geom_hbond_atom_site_label_H
_geom_hbond_atom_site_label_A
_geom_hbond_site_symmetry_A
_geom_hbond_distance_DH
_geom_hbond_distance_HA
_geom_hbond_distance_DA
_geom_hbond_angle_DHA
O10 H67 O6 1_545 0.85 2.40 3.072(6) 136.8
O10 H66 O9 . 0.85 2.07 2.913(6) 169.4
O9 H64 O8 2_766 0.85 2.26 2.955(6) 138.8
O9 H65 O8 . 0.85 2.09 2.828(6) 145.1
O8 H63 O7 2_666 0.85 2.06 2.874(5) 161.6
O8 H62 O7 . 0.85 1.94 2.784(5) 176.2
O7 H61 O6 2_676 0.85 1.91 2.755(4) 177.0
O7 H60 O4 . 0.85 1.94 2.784(5) 172.3
